data_1535646
loop_
_publ_author_name
'Mueller, A.'
'Krickemeyer, E.'
'Meyer, J.'
'Dillinger, S.'
'Peters, F.'
'Boegge, H.'
'Diemann, E.'
'Plass, W.'
'Randerath, M.'
'Menke, C.'
'Nonnenbruch, F.'

_publ_section_title
;
 (Mo154 (N O)14 O420 (O H)28 (H2 O)70) (25+-5)-: A Water-Soluble Big Wheel
 with More than 700 Atoms and a Relative Molecular Mass of About 24000
;
_journal_name_full 'Angew. Chem. Int. ed.'
_journal_page_first 2122
_journal_page_last 2124
_journal_volume 34
_journal_year 2003
_chemical_formula_sum 'H168 Mo154 N248.5 O532'
_chemical_name_systematic 'Mo154 (N O)14 O420 (O H)28 (H2 O)70 N234.5'
_space_group_IT_number 12
_symmetry_space_group_name_Hall '-C 2y'
_symmetry_space_group_name_H-M 'C 1 2/m 1'
_cell_angle_alpha 90
_cell_angle_beta 110.26
_cell_angle_gamma 90
_cell_formula_units_Z 2
_cell_length_a 47.902
_cell_length_b 47.602
_cell_length_c 21.002
_cell_volume 44926.537
_citation_journal_id_ASTM ACIEF5
_cod_data_source_file Mueller_ACIEF5_2003_425.cif
_cod_data_source_block H168Mo154N248.5O532
_cod_original_cell_volume 44926.54
_cod_database_code 1535646

loop_
_symmetry_equiv_pos_as_xyz
x,y,z
-x,y,-z
-x,-y,-z
x,-y,z
x+1/2,y+1/2,z
-x+1/2,y+1/2,-z
-x+1/2,-y+1/2,-z
x+1/2,-y+1/2,z

loop_
_atom_site_label
_atom_site_type_symbol
_atom_site_fract_x
_atom_site_fract_y
_atom_site_fract_z
_atom_site_occupancy
_atom_site_U_iso_or_equiv
N82 N 0.3946 0.3098 0.9215 1 0.0
O16 O-2 0.0672 0.2977 0.7898 1 0.0
N72 N 0.4017 0.5 0.6413 1 0.0
O25 O-2 0.2148 0.3387 1.0582 1 0.0
O68 O-2 0.27 0.2344 0.7743 1 0.0
Mo32 Mo+6 0.35561 0.38432 0.78485 1 0.0
N49 N 0.0211 0.167 0.9251 0.5 0.0
N62 N 0.5042 0.3812 0.9083 0.5 0.0
Mo15 Mo+6 0.31903 0.5 0.9838 1 0.0
N6 N -0.0208 0.3241 0.5619 1 0.0
N67 N -0.0626 0.1703 0.7857 1 0.0
N37 N 0.1178 0.3326 0.0287 1 0.0
O10 O-2 -0.001 0.2212 0.8589 1 0.0
N70 N 0.322 0.4078 0.4677 1 0.0
Mo10 Mo+6 -0.00845 0.20338 0.65692 1 0.0
N35 N 0.4933 0.4297 0.6358 1 0.0
N68 N 0.1671 0.5 1.4477 0.5 0.0
O22 O-2 0.1622 0.3337 0.9412 1 0.0
O29 O-2 0.2634 0.4248 0.9933 1 0.0
N58 N -0.1006 0.2463 0.8325 1 0.0
Mo23 Mo+6 0.06849 0.20316 0.5755 1 0.0
Mo35 Mo+6 0.13863 0.23493 0.4875 1 0.0
Mo25 Mo+6 0.28321 0.37079 0.79315 1 0.0
O115 O-2 0.2213 0.319 0.5093 1 0.0
N25 N 0.4607 0.3232 0.9228 0.5 0.0
O62 O-2 0.114 0.141 0.7535 1 0.0
N69 N 0.3913 0.3998 0.6411 1 0.0
O69 O-2 0.2361 0.2779 0.7373 1 0.0
O20 O-2 0.1707 0.2796 0.9885 1 0.0
N39 N -0.0673 0.3011 0.8293 1 0.0
O47 O-2 0.267 0.3261 0.908 1 0.0
O1 O-2 0.2111 0.2296 0.9788 1 0.0
N45 N -0.0527 0.3342 0.6909 0.5 0.0
Mo17 Mo+6 0.11693 0.16757 0.70555 1 0.0
Mo22 Mo+6 0.36603 0.45886 0.94961 1 0.0
O112 O-2 0.126 0.2502 0.5444 1 0.0
O81 O-2 0.3295 0.4608 0.8343 1 0.0
O120 O-2 0.2875 0.4561 0.5773 1 0.0
O15 O-2 0.0904 0.2509 0.9505 1 0.0
O52 O-2 0.3287 0.4595 0.9675 1 0.0
O45 O-2 0.2325 0.2779 0.868 1 0.0
O136 O-2 0.2276 0.4684 0.5256 1 0.0
N66 N 0.2262 0.3317 1.1973 1 0.0
O94 O-2 0.0389 0.1757 0.4083 1 0.0
N54 N 0.5323 0.4512 1.0132 0.5 0.0
O73 O-2 0.2781 0.3302 0.7862 1 0.0
N4 N 0.3433 0.5 1.063 1 0.0
N76 N 0.1601 0.1537 0.8927 1 0.0
Mo31 Mo+6 0.31721 0.31034 0.74935 1 0.0
O5 O-2 -0.0905 0.2147 0.7261 1 0.0
N2 N 0.3244 0.3544 0.6153 1 0.0
O34 O-2 0.2864 0.4746 0.9934 1 0.0
N50 N 0.1171 0.4698 1.3657 0.5 0.0
O21 O-2 0.1348 0.3197 0.8105 1 0.0
O89 O-2 0.2555 0.3825 0.816 1 0.0
Mo29 Mo+6 0.19889 0.20162 0.62347 1 0.0
O124 O-2 0.1003 0.2688 0.3192 1 0.0
O78 O-2 0.362 0.3669 1.0019 1 0.0
N22 N 0.0247 0.2787 0.6386 1 0.0
O14 O-2 0.095 0.2485 0.8197 1 0.0
O114 O-2 0.2806 0.3036 0.5383 1 0.0
O131 O-2 0.2754 0.3762 0.4662 1 0.0
O36 O-2 0.2339 0.5 0.9211 1 0.0
O129 O-2 0.2193 0.3713 0.4605 1 0.0
N51 N 0.1768 0.4051 1.1522 1 0.0
N46 N 0.1654 0.5 0.9272 0.5 0.0
O105 O-2 0.3694 0.4206 0.8022 1 0.0
Mo14 Mo+6 0.2911 0.43524 0.96266 1 0.0
N19 N 0.05 0.2452 1.0342 0.5 0.0
N17 N 0.1809 0.5 1.3102 0.5 0.0
O61 O-2 0.1231 0.1463 0.6332 1 0.0
O130 O-2 0.1727 0.3501 0.4924 1 0.0
O44 O-2 0.1796 0.2774 0.7512 1 0.0
N14 N 0.4705 0.457 1.1352 0.5 0.0
N59 N 0.2141 0.4318 0.8093 0.5 0.0
O18 O-2 0.1161 0.2947 0.9015 1 0.0
O8 O-2 -0.0566 0.2715 0.624 1 0.0
Mo27 Mo+6 0.04415 0.1429 0.46903 1 0.0
N55 N 0 0.2192 1 0.5 0.0
O70 O-2 0.2699 0.2279 0.9042 1 0.0
N89 N 0.1245 0.4461 0.9947 0.5 0.0
Mo44 Mo+6 0.24878 0.46389 0.4903 0.4 0.0
N48 N -0.1004 0.3745 0.731 0.5 0.0
O12 O-2 0.0016 0.2853 0.7415 1 0.0
Mo37 Mo+6 0.30069 0.36541 0.65034 1 0.0
O38 O-2 0.0205 0.1777 0.6631 1 0.0
O46 O-2 0.2158 0.2365 0.7986 1 0.0
N30 N 0.3464 0.475 0.484 0.5 0.0
Mo24 Mo+6 0.19556 0.26399 0.69335 1 0.0
O98 O-2 0.1762 0.2226 0.5418 1 0.0
O96 O-2 0.1225 0.1954 0.4975 1 0.0
O65 O-2 0.2112 0.1891 0.717 1 0.0
N26 N 0.4389 0.5 0.4218 0.5 0.0
O66 O-2 0.1726 0.2281 0.6745 1 0.0
N47 N 0.0765 0.1007 0.9162 0.5 0.0
O122 O-2 0.1306 0.3083 0.277 1 0.0
N78 N -0.0655 0.2814 0.476 1 0.0
O35 O-2 0.2833 0.5 1.1184 1 0.0
O107 O-2 0.3824 0.3682 0.7628 1 0.0
Mo19 Mo+6 0.25852 0.25117 0.84128 1 0.0
O26 O-2 0.1707 0.3755 1.0335 1 0.0
O117 O-2 0.2622 0.3558 0.5737 1 0.0
O108 O-2 0.3986 0.4681 0.7709 1 0.0
N10 N 0.603 0.4317 0.7551 0.5 0.0
Mo1 Mo+6 -0.07003 0.2493 0.66991 1 0.0
N80 N 0 0.0778 0.5 1 0.0
O50 O-2 0.2728 0.4407 0.8801 1 0.0
N44 N -0.0516 0.3286 0.721 0.5 0.0
O86 O-2 0.2214 0.2369 0.6559 1 0.0
O60 O-2 0.074 0.171 0.6451 1 0.0
O106 O-2 0.3261 0.3987 0.6998 1 0.0
N16 N 0.4444 0.5 0.9368 1 0.0
Mo4 Mo+6 0.0767 0.2687 0.8815 0.25 0.0
N23 N 0.3754 0.5 0.4142 0.5 0.0
O135 O-2 0.2851 0.457 0.4437 1 0.0
Mo18 Mo+6 0.1919 0.19879 0.7755 1 0.0
N34 N 0.041 0.0894 0.8155 0.5 0.0
O55 O-2 0.3505 0.5 0.9349 1 0.0
N53 N 0.1865 0.5 1.0807 0.5 0.0
O109 O-2 0.3367 0.4565 0.7042 1 0.0
N36 N 0.093 0.1856 0.9383 1 0.0
O99 O-2 0.2237 0.1857 0.5982 1 0.0
O91 O-2 0.353 0.5 0.7904 1 0.0
O59 O-2 0.0323 0.1808 0.5372 1 0.0
Mo21 Mo+6 0.34265 0.38469 0.93161 1 0.0
Mo13 Mo+6 0.22658 0.32029 0.88316 1 0.0
N9 N 0.0043 0.345 0.8538 0.5 0.0
N1 N 0.2054 0.2414 0.9268 1 0.0
O3 O-2 0.0974 0.1554 0.3439 1 0.0
O103 O-2 0.3482 0.3028 0.7309 1 0.0
O28 O-2 0.2197 0.392 1.003 1 0.0
O71 O-2 0.2872 0.2786 0.8687 1 0.0
O57 O-2 -0.0035 0.1375 0.5717 1 0.0
N90 N -0.1091 0.3913 0.597 0.5 0.0
N74 N 0.4008 0.436 0.5408 1 0.0
N85 N -0.1256 0.3711 0.4522 0.5 0.0
Mo38 Mo+6 0.30498 0.43506 0.65045 1 0.0
Mo9 Mo+6 0.25337 0.5 1.0007 1 0.0
O102 O-2 0.2962 0.2769 0.7305 1 0.0
Mo6 Mo+6 0.19222 0.36201 0.994 1 0.0
O88 O-2 0.2713 0.3783 0.706 1 0.0
O92 O-2 0.29 0.5 0.7413 1 0.0
N40 N 0.3102 0.3894 0.1792 1 0.0
O75 O-2 0.3114 0.3557 0.8876 1 0.0
Mo39 Mo+6 0.14039 0.28624 0.34629 1 0.0
N3 N 0.0906 0.1699 0.3798 1 0.0
O51 O-2 0.3214 0.4313 1.0801 1 0.0
O101 O-2 0.2492 0.28 0.6135 1 0.0
N95 N 0.0375 0.3511 0.6228 0.5 0.0
O37 O-2 -0.0059 0.2235 0.5936 1 0.0
N11 N 0.0292 0.3059 1.0081 0.5 0.0
N31 N 0.2213 0.4226 0.6961 0.5 0.0
O113 O-2 0.145 0.2639 0.4416 1 0.0
O137 O-2 0.2682 0.5 0.4971 1 0.0
N56 N -0.1258 0.3125 0.4702 1 0.0
N21 N 0.3314 0.4227 0.3536 1 0.0
O9 O-2 0.0057 0.2254 0.7266 1 0.0
O27 O-2 0.169 0.3835 0.8967 1 0.0
N77 N 0.3366 0.5 0.5931 1 0.0
O104 O-2 0.2887 0.3256 0.6644 1 0.0
Mo26 Mo+6 0.31517 0.5 0.8189 1 0.0
N24 N 0.1915 0.3775 0.6543 1 0.0
N88 N -0.0461 0.3689 0.951 0.25 0.0
O74 O-2 0.3286 0.3099 0.9743 1 0.0
O77 O-2 0.3137 0.3996 0.8232 1 0.0
O39 O-2 -0.0155 0.1711 0.7358 1 0.0
Mo20 Mo+6 0.30451 0.31477 0.89448 1 0.0
N20 N 0.079 0.2959 0.6497 0.5 0.0
N87 N 0.1248 0.4283 1.2517 0.5 0.0
O19 O-2 0.1907 0.2983 0.8842 1 0.0
N29 N 0.1877 0.3886 0.7937 1 0.0
Mo41 Mo+6 0.25399 0.38826 0.51 0.5 0.0
N43 N -0.1422 0.2441 0.9722 1 0.0
O85 O-2 0.0687 0.2191 0.5004 1 0.0
N13 N 0.5468 0.4488 0.7112 0.5 0.0
Mo8 Mo+6 0.21842 0.43306 0.9974 0.5 0.0
O42 O-2 0.1386 0.2105 0.8915 1 0.0
O54 O-2 0.2938 0.5 0.8737 1 0.0
O24 O-2 0.2141 0.348 0.9219 1 0.0
O132 O-2 0.2485 0.4236 0.4781 1 0.0
O17 O-2 0.0589 0.3007 0.9075 1 0.0
Mo43 Mo+6 0.25946 0.46311 0.471 0.6 0.0
N5 N 0.2049 0.4552 0.1928 0.5 0.0
N93 N 0.1687 0.5 0.6185 0.5 0.0
O83 O-2 0.0831 0.1665 0.5091 1 0.0
O126 O-2 0.1731 0.3058 0.4072 1 0.0
O80 O-2 0.386 0.463 0.8894 1 0.0
O110 O-2 0.0992 0.2286 0.411 1 0.0
Mo33 Mo+6 0.36876 0.46073 0.79296 1 0.0
O33 O-2 0.2062 0.4387 0.9254 1 0.0
N91 N 0.2286 0.5 0.1568 0.5 0.0
N27 N 0.4273 0.4049 0.9358 0.5 0.0
Mo16 Mo+6 0.0367 0.14744 0.6214 1 0.0
O84 O-2 0.0592 0.23 0.6163 1 0.0
N94 N -0.0631 0.5 0.1773 0.25 0.0
N57 N 0.3053 0.3759 0.2935 1 0.0
O82 O-2 0.3925 0.464 1.0254 1 0.0
O30 O-2 0.2476 0.426 1.1136 1 0.0
N64 N 0.1018 0.0865 0.6222 1 0.0
O123 O-2 0.1583 0.26 0.3242 1 0.0
O119 O-2 0.3385 0.4283 0.5941 1 0.0
N12 N 0.23 0.4767 0.6487 1 0.0
O67 O-2 0.2108 0.1817 0.8481 1 0.0
O49 O-2 0.2147 0.3296 0.801 1 0.0
O128 O-2 0.214 0.3315 0.3671 1 0.0
O6 O-2 -0.0507 0.2146 0.6518 1 0.0
N42 N 0.1802 0.3177 0.2355 0.5 0.0
O79 O-2 0.3622 0.4195 0.9434 1 0.0
Mo42 Mo+6 0.24356 0.39283 0.5242 0.5 0.0
Mo3 Mo+6 0.07349 0.28225 0.8581 0.75 0.0
O116 O-2 0.2276 0.3304 0.6408 1 0.0
N52 N 0.4684 0.4626 0.7531 0.5 0.0
O48 O-2 0.2441 0.3045 0.9957 1 0.0
O76 O-2 0.3643 0.373 0.8733 1 0.0
O56 O-2 0.0487 0.1282 0.5529 1 0.0
O134 O-2 0.2269 0.4694 0.4028 1 0.0
O7 O-2 -0.041 0.251 0.7515 1 0.0
N28 N 0.2581 0.3756 1.155 0.5 0.0
O111 O-2 0.152 0.2093 0.4036 1 0.0
O93 O-2 0.0579 0.1178 0.4349 1 0.0
N15 N 0.0546 0.059 0.5445 0.5 0.0
N73 N 0.2457 0.3723 0.318 1 0.0
O43 O-2 0.1662 0.2254 0.8011 1 0.0
O127 O-2 0.1642 0.3608 0.3632 1 0.0
Mo5 Mo+6 0.1484 0.30424 0.88503 1 0.0
O11 O-2 -0.0029 0.277 0.8643 1 0.0
N96 N 0.0117 0.5 0.1878 0.5 0.0
N7 N 0.1029 0.3789 0.8487 0.5 0.0
N84 N 0.2315 0.5 0.7849 0.5 0.0
O72 O-2 0.3304 0.3079 0.8439 1 0.0
N65 N 0.3094 0.4533 1.1918 0.5 0.0
O90 O-2 0.3234 0.3537 0.7535 1 0.0
Mo28 Mo+6 0.12815 0.16275 0.55795 1 0.0
N63 N -0.0123 0.1134 0.7215 1 0.0
N86 N 0.181 0.5 0.7929 0.5 0.0
O32 O-2 0.2387 0.4694 1.0301 1 0.0
O40 O-2 0.1158 0.254 0.7136 1 0.0
O133 O-2 0.2264 0.3993 0.5675 1 0.0
Mo2 Mo+6 0.00086 0.25132 0.81232 1 0.0
N8 N 0.0997 0.3679 0.9023 0.5 0.0
Mo7 Mo+6 0.2274 0.43 1.0298 0.5 0.0
N60 N 0.377 0.41 1.1291 1 0.0
Mo11 Mo+6 0.12268 0.23628 0.78807 1 0.0
N75 N -0.1552 0.2623 0.8251 1 0.0
Mo34 Mo+6 0.08028 0.1929 0.42691 1 0.0
Mo12 Mo+6 0.19277 0.25846 0.85168 1 0.0
Mo30 Mo+6 0.26335 0.25209 0.68746 1 0.0
O64 O-2 0.1582 0.1767 0.7406 1 0.0
O125 O-2 0.1149 0.3166 0.3947 1 0.0
Mo36 Mo+6 0.24793 0.31756 0.58972 1 0.0
Mo40 Mo+6 0.18701 0.34277 0.43158 1 0.0
O41 O-2 0.1104 0.2011 0.7546 1 0.0
N33 N 0.3791 0.5 0.2861 0.5 0.0
O63 O-2 0.112 0.1987 0.6189 1 0.0
O31 O-2 0.1921 0.4393 1.0336 1 0.0
O118 O-2 0.2852 0.4009 0.5934 1 0.0
N38 N 0.4178 0.5 1.1509 1 0.0
N92 N 0.2864 0.5 0.3425 0.5 0.0
N18 N 0.3307 0.0673 1.556 0.5 0.0
O87 O-2 0.1807 0.2847 0.6231 1 0.0
O53 O-2 0.312 0.4028 0.9605 1 0.0
O95 O-2 0.1323 0.1349 0.5122 1 0.0
N79 N 0.216 0.2545 0.4815 1 0.0
O4 O-2 0.3584 0.5 1.1171 1 0.0
N83 N 0.4394 0.4086 0.7568 1 0.0
O2 O-2 0.3379 0.3483 0.5851 1 0.0
O121 O-2 0.2816 0.4372 0.6962 1 0.0
O97 O-2 0.1668 0.1755 0.6005 1 0.0
N61 N 0.1519 0.3318 0.6946 1 0.0
O58 O-2 0.0477 0.124 0.6855 1 0.0
O13 O-2 0.0422 0.2543 0.8315 1 0.0
O100 O-2 0.2779 0.2278 0.6502 1 0.0
N32 N 0.1864 0.4212 0.3417 0.5 0.0
N81 N 0.2789 0.3613 1.0316 1 0.0
O23 O-2 0.1508 0.2652 0.8502 1 0.0
N41 N 0.0608 0.1906 0.8099 1 0.0
N71 N -0.0123 0.4376 0.3174 0.25 0.0
